data_8102136
loop_
_publ_author_name
'Ja\'cimovi\'c, \<Zeljko K.'
'Leova\'c, Vukadin M.'
'Tomi\'c, Zoran D.'

_publ_section_title
;
Crystal structure of hexakis(\m~2~-chloro)-\m~4~-oxo-tetrakis
((3,5-dimethylpyrazole)copper(II)) ethanol tetrasolvate, Cu~4~OCl~6~
(C~5~H~8~N~2~)~4~ &#x00B7; 4C~2~H~5~OH
;
_journal_issue 3
_journal_name_full 'Zeitschrift f\"ur Kristallographie - New Crystal Structures'
_journal_page_first 246
_journal_page_last 248
_journal_volume 222
_journal_year 2007
_chemical_formula_structural 'Cu4(O)(Cl)6(C5H8N2)4 &#x00B7; 4C2H5OH'
_chemical_formula_sum 'C28 H56 Cl6 Cu4 N8 O5'
_chemical_name_systematic
; 
hexakis(\m~2~-chloro)-\m~4~-oxo-tetrakis((3,5-dimethylpyrazole)copper(II)) 
ethanol tetrasolvate 
;
_space_group_IT_number 2
_symmetry_cell_setting triclinic
_symmetry_space_group_name_Hall '-P 1'
_symmetry_space_group_name_H-M 'P -1'
_audit_creation_method SHELXL-97
_cell_angle_alpha 81.67(5)
_cell_angle_beta 85.68(3)
_cell_angle_gamma 84.91(3)
_cell_formula_units_Z 2
_cell_length_a 8.8625(14)
_cell_length_b 13.939(8)
_cell_length_c 17.061(10)
_cell_measurement_reflns_used 0
_cell_measurement_temperature 293(2)
_cell_measurement_theta_max 0
_cell_measurement_theta_min 0
_cell_volume 2073.0(18)
_computing_cell_refinement 'CAD4 Express (Enraf Nonius, 1994)'
_computing_data_collection 'CAD4 Express (Enraf Nonius, 1994)'
_computing_data_reduction 'XCAD4 (Harms & Wocadlo, 1995)'
_computing_molecular_graphics 'Ortep-3 for Windows (Farrugia, 1997)'
_computing_publication_material 'WinGX (Farrugia, 1999)'
_computing_structure_refinement 'SHELXL-97 (Sheldrick, 1997)'
_computing_structure_solution 'SHELXS-86 (Sheldrick, 1986)'
_diffrn_measured_fraction_theta_full 0.79
_diffrn_measured_fraction_theta_max 0.79
_diffrn_measurement_device '\k-geometry diffractometer'
_diffrn_measurement_device_type 'Enraf-Nonius TurboCAD4'
_diffrn_measurement_method 'non-profiled omega/2theta scans'
_diffrn_radiation_probe x-ray
_diffrn_radiation_type MoK\a
_diffrn_radiation_wavelength 0.71073
_diffrn_reflns_av_R_equivalents 0.0135
_diffrn_reflns_limit_h_max 10
_diffrn_reflns_limit_h_min -12
_diffrn_reflns_limit_k_max 19
_diffrn_reflns_limit_k_min -19
_diffrn_reflns_limit_l_max 23
_diffrn_reflns_limit_l_min -3
_diffrn_reflns_number 10110
_diffrn_reflns_theta_full 29.96
_diffrn_reflns_theta_max 29.96
_diffrn_reflns_theta_min 2.04
_diffrn_standards_decay_% 4
_diffrn_standards_interval_time 120
_diffrn_standards_number 3
_exptl_absorpt_coefficient_mu 2.434
_exptl_absorpt_correction_type none
_exptl_crystal_colour green
_exptl_crystal_density_diffrn 1.39
_exptl_crystal_density_method 'not measured'
_exptl_crystal_description prism
_exptl_crystal_F_000 868
_exptl_crystal_size_max 0.26
_exptl_crystal_size_mid 0.24
_exptl_crystal_size_min 0.22
_refine_diff_density_max 0.646
_refine_diff_density_min -0.747
_refine_ls_extinction_method none
_refine_ls_goodness_of_fit_ref 0.795
_refine_ls_hydrogen_treatment constr
_refine_ls_matrix_type full
_refine_ls_number_parameters 361
_refine_ls_number_reflns 9537
_refine_ls_number_restraints 0
_refine_ls_restrained_S_all 0.795
_refine_ls_R_factor_gt 0.0803
_refine_ls_shift/su_max 0
_refine_ls_structure_factor_coef Fsqd
_refine_ls_weighting_details 'calc w=1/[\s^2^(Fo^2^)+(0.0717P)^2^+0.0000P] where P=(Fo^2^+2Fc^2^)/3'
_refine_ls_weighting_scheme calc
_refine_ls_wR_factor_ref 0.1938
_reflns_number_gt 3092
_reflns_number_total 9537
_reflns_threshold_expression >2sigma(I)
_cod_data_source_file 1267-2024.cff
_cod_data_source_block cunew_sq
_cod_original_cell_volume 2073.1(17)
_cod_database_code 8102136

loop_
_symmetry_equiv_pos_as_xyz
'x, y, z'
'-x, -y, -z'

loop_
_atom_site_aniso_label
_atom_site_aniso_U_11
_atom_site_aniso_U_22
_atom_site_aniso_U_33
_atom_site_aniso_U_23
_atom_site_aniso_U_13
_atom_site_aniso_U_12
Cu1 0.0295(7) 0.0401(8) 0.0353(8) 0.0060(6) -0.0018(6) -0.0069(6)
Cu2 0.0290(7) 0.0410(8) 0.0352(8) 0.0047(6) -0.0035(6) 0.0008(6)
Cu3 0.0292(7) 0.0486(9) 0.0325(7) -0.0050(6) -0.0026(6) -0.0082(6)
Cu4 0.0284(7) 0.0487(9) 0.0330(7) -0.0057(6) 0.0028(6) -0.0047(6)
Cl1 0.104(3) 0.070(2) 0.0414(18) 0.0185(16) -0.0255(18) -0.036(2)
Cl2 0.0219(13) 0.071(2) 0.081(2) 0.0290(17) -0.0034(14) -0.0059(14)
Cl3 0.083(2) 0.067(2) 0.0377(17) 0.0119(15) 0.0133(16) 0.0165(18)
Cl4 0.107(3) 0.048(2) 0.054(2) -0.0083(16) -0.0294(19) 0.0031(18)
Cl5 0.105(3) 0.0429(19) 0.065(2) -0.0076(16) 0.027(2) -0.0093(18)
Cl61 0.027(2) 0.120(5) 0.058(3) -0.044(3) 0.012(2) -0.026(3)
O1 0.034(4) 0.025(4) 0.037(4) 0.002(3) -0.008(3) -0.003(3)
N11 0.032(5) 0.047(6) 0.056(6) 0.004(5) -0.012(4) -0.003(4)
N12 0.044(6) 0.051(6) 0.062(6) 0.009(5) 0.006(5) -0.020(5)
N21 0.062(6) 0.026(5) 0.043(6) 0.007(4) -0.006(5) 0.002(4)
N22 0.030(5) 0.064(7) 0.051(6) 0.030(5) -0.021(4) -0.001(5)
N31 0.038(5) 0.042(5) 0.035(5) 0.005(4) -0.005(4) -0.005(4)
N32 0.025(5) 0.065(7) 0.046(6) 0.000(5) -0.003(4) -0.011(4)
N41 0.022(4) 0.052(6) 0.037(5) -0.018(4) 0.011(4) -0.004(4)
N42 0.041(5) 0.053(6) 0.042(6) -0.010(5) 0.006(4) -0.006(5)
C11 0.049(7) 0.079(10) 0.055(8) -0.003(7) -0.005(6) -0.039(7)
C12 0.074(9) 0.046(8) 0.070(9) 0.012(7) -0.007(8) -0.016(7)
C13 0.073(9) 0.060(9) 0.031(6) 0.014(6) -0.019(6) -0.022(7)
C14 0.070(10) 0.143(15) 0.095(12) 0.003(11) 0.016(9) -0.064(10)
C15 0.074(9) 0.070(9) 0.063(9) 0.022(7) -0.031(7) 0.002(7)
C21 0.061(8) 0.071(9) 0.037(7) 0.003(7) -0.016(6) 0.026(7)
C22 0.082(9) 0.034(7) 0.046(7) 0.022(6) -0.016(7) 0.020(7)
C23 0.036(6) 0.046(8) 0.072(9) -0.015(7) 0.002(6) 0.007(6)
C24 0.063(9) 0.092(12) 0.106(12) -0.009(10) -0.040(9) 0.029(8)
C25 0.069(9) 0.050(8) 0.066(9) 0.011(7) -0.002(7) -0.018(7)
C31 0.046(7) 0.060(8) 0.051(8) -0.007(6) -0.012(6) -0.011(6)
C32 0.066(8) 0.075(9) 0.046(8) -0.017(7) -0.027(7) -0.013(7)
C33 0.055(8) 0.046(7) 0.046(7) -0.012(6) 0.004(6) 0.001(6)
C34 0.035(7) 0.083(10) 0.070(9) -0.007(8) -0.012(6) -0.004(6)
C35 0.065(8) 0.097(11) 0.026(6) -0.024(7) 0.004(6) 0.001(7)
C41 0.040(7) 0.066(8) 0.040(7) -0.015(6) 0.011(6) 0.003(6)
C42 0.064(8) 0.047(7) 0.028(6) -0.011(5) 0.013(6) -0.008(6)
C43 0.036(6) 0.050(7) 0.053(8) -0.017(6) 0.000(6) -0.014(5)
C44 0.024(6) 0.140(14) 0.073(10) -0.015(9) 0.009(6) 0.001(7)
C45 0.059(8) 0.108(11) 0.048(8) -0.039(8) -0.003(6) -0.027(8)
Cl62 0.022(3) 0.128(8) 0.061(5) -0.043(5) -0.009(3) 0.019(4)

loop_
_atom_site_label
_atom_site_type_symbol
_atom_site_thermal_displace_type
_atom_site_fract_x
_atom_site_fract_y
_atom_site_fract_z
_atom_site_occupancy
_atom_site_symmetry_multiplicity
_atom_site_Wyckoff_symbol
_atom_site_U_iso_or_equiv
_atom_site_calc_flag
_atom_site_refinement_flags
Cu1 Cu Uani 0.18522(13) 0.35210(9) 0.69967(7) 1 2 i 0.0358(4) . .
Cu2 Cu Uani 0.19920(13) 0.13594(9) 0.79362(7) 1 2 i 0.0362(4) . .
Cu3 Cu Uani -0.02777(13) 0.20360(9) 0.66376(7) 1 2 i 0.0365(4) . .
Cu4 Cu Uani -0.06792(13) 0.28366(9) 0.82642(7) 1 2 i 0.0368(4) . .
Cl1 Cl Uani 0.0903(4) 0.3289(2) 0.57940(17) 1 2 i 0.0716(13) . .
Cl2 Cl Uani 0.4087(3) 0.2434(2) 0.74422(19) 1 2 i 0.0618(10) . .
Cl3 Cl Uani 0.0644(4) 0.1626(2) 0.91385(17) 1 2 i 0.0667(11) . .
Cl4 Cl Uani 0.1287(4) 0.0540(2) 0.69116(19) 1 2 i 0.0689(14) . .
Cl5 Cl Uani 0.0501(4) 0.4343(2) 0.7993(2) 1 2 i 0.0724(14) . .
Cl61 Cl Uani -0.2304(5) 0.1832(4) 0.7684(3) 0.60 2 i 0.065(2) . .
O1 O Uani 0.0757(7) 0.2444(4) 0.7463(4) 1 2 i 0.032(2) . .
N11 N Uani 0.3076(9) 0.4584(6) 0.6523(5) 1 2 i 0.046(3) . .
N12 N Uani 0.4610(10) 0.4488(7) 0.6457(5) 1 2 i 0.054(3) . .
N21 N Uani 0.3368(10) 0.0318(6) 0.8441(5) 1 2 i 0.045(3) . .
N22 N Uani 0.4840(9) 0.0424(7) 0.8531(5) 1 2 i 0.051(3) . .
N31 N Uani -0.1520(9) 0.1686(6) 0.5840(5) 1 2 i 0.039(3) . .
N32 N Uani -0.3086(9) 0.1748(6) 0.5929(5) 1 2 i 0.046(3) . .
N41 N Uani -0.2297(8) 0.3212(6) 0.9028(5) 1 2 i 0.036(3) . .
N42 N Uani -0.3790(9) 0.3148(6) 0.8910(5) 1 2 i 0.045(3) . .
C11 C Uani 0.5197(13) 0.5286(10) 0.6047(7) 1 2 i 0.060(5) . .
C12 C Uani 0.3987(15) 0.5893(9) 0.5857(8) 1 2 i 0.065(5) . .
C13 C Uani 0.2666(14) 0.5477(9) 0.6138(6) 1 2 i 0.055(5) . .
C14 C Uani 0.6860(14) 0.5356(12) 0.5942(9) 1 2 i 0.102(7) . .
C15 C Uani 0.1068(13) 0.5851(9) 0.6071(7) 1 2 i 0.071(5) . .
C21 C Uani 0.5483(14) -0.0320(10) 0.8971(6) 1 2 i 0.059(5) . .
C22 C Uani 0.4414(14) -0.1000(8) 0.9194(7) 1 2 i 0.058(4) . .
C23 C Uani 0.3104(12) -0.0568(9) 0.8841(7) 1 2 i 0.052(4) . .
C24 C Uani 0.7147(13) -0.0389(10) 0.9136(9) 1 2 i 0.088(6) . .
C25 C Uani 0.1587(13) -0.0948(8) 0.8904(7) 1 2 i 0.063(5) . .
C31 C Uani -0.3706(13) 0.1479(9) 0.5301(7) 1 2 i 0.052(4) . .
C32 C Uani -0.2555(14) 0.1269(9) 0.4773(7) 1 2 i 0.060(5) . .
C33 C Uani -0.1193(13) 0.1409(8) 0.5134(7) 1 2 i 0.049(4) . .
C34 C Uani -0.5377(11) 0.1488(9) 0.5266(7) 1 2 i 0.063(5) . .
C35 C Uani 0.0406(12) 0.1292(9) 0.4827(6) 1 2 i 0.062(5) . .
C41 C Uani -0.4727(12) 0.3463(9) 0.9528(7) 1 2 i 0.049(4) . .
C42 C Uani -0.3756(13) 0.3720(8) 1.0015(6) 1 2 i 0.046(4) . .
C43 C Uani -0.2270(12) 0.3563(8) 0.9712(7) 1 2 i 0.045(4) . .
C44 C Uani -0.6402(11) 0.3446(11) 0.9531(8) 1 2 i 0.080(6) . .
C45 C Uani -0.0833(12) 0.3713(10) 1.0039(7) 1 2 i 0.068(5) . .
Cl62 Cl Uani -0.2399(7) 0.3031(7) 0.7206(5) 0.40 2 i 0.069(3) . .
H006 H Uiso -0.40393 0.39671 1.04866 1 2 i 0.0559 . .
H011 H Uiso 0.45436 -0.16026 0.95066 1 2 i 0.0689 . .
H014 H Uiso 0.40309 0.65130 0.55725 1 2 i 0.0775 . .
H12 H Uiso 0.51478 0.39790 0.66545 1 2 i 0.0641 . .
H14A H Uiso 0.73696 0.47642 0.61864 1 2 i 0.1531 . .
H14B H Uiso 0.71626 0.54571 0.53855 1 2 i 0.1531 . .
H14C H Uiso 0.71254 0.58923 0.61848 1 2 i 0.1531 . .
H15A H Uiso 0.05087 0.56830 0.65688 1 2 i 0.1067 . .
H15B H Uiso 0.10111 0.65455 0.59355 1 2 i 0.1067 . .
H15C H Uiso 0.06431 0.55685 0.56650 1 2 i 0.1067 . .
H22 H Uiso 0.53013 0.09249 0.83211 1 2 i 0.0614 . .
H23 H Uiso -0.26285 0.10741 0.42791 1 2 i 0.0716 . .
H24A H Uiso 0.73585 0.01716 0.93636 1 2 i 0.1316 . .
H24B H Uiso 0.73822 -0.09661 0.94997 1 2 i 0.1316 . .
H24C H Uiso 0.77554 -0.04159 0.86483 1 2 i 0.1316 . .
H25A H Uiso 0.11894 -0.08628 0.83883 1 2 i 0.0946 . .
H25B H Uiso 0.16696 -0.16275 0.91115 1 2 i 0.0946 . .
H25C H Uiso 0.09169 -0.06011 0.92536 1 2 i 0.0946 . .
H32 H Uiso -0.36048 0.19344 0.63337 1 2 i 0.0546 . .
H34A H Uiso -0.56682 0.08324 0.53487 1 2 i 0.0935 . .
H34B H Uiso -0.58745 0.18365 0.56712 1 2 i 0.0935 . .
H34C H Uiso -0.56683 0.18023 0.47547 1 2 i 0.0935 . .
H35A H Uiso 0.10322 0.10379 0.52564 1 2 i 0.0929 . .
H35B H Uiso 0.04982 0.08495 0.44406 1 2 i 0.0929 . .
H35C H Uiso 0.07274 0.19115 0.45834 1 2 i 0.0929 . .
H42 H Uiso -0.41081 0.29395 0.85061 1 2 i 0.0542 . .
H44A H Uiso -0.66643 0.27845 0.96016 1 2 i 0.1203 . .
H44B H Uiso -0.68753 0.37662 0.99586 1 2 i 0.1203 . .
H44C H Uiso -0.67469 0.37773 0.90360 1 2 i 0.1203 . .
H45A H Uiso 0.00027 0.35137 0.96911 1 2 i 0.1011 . .
H45B H Uiso -0.08006 0.43890 1.00847 1 2 i 0.1011 . .
H45C H Uiso -0.07615 0.33339 1.05531 1 2 i 0.1011 . .

loop_
_atom_type_symbol
_atom_type_description
_atom_type_scat_dispersion_real
_atom_type_scat_dispersion_imag
_atom_type_scat_source
C C 0.0033 0.0016 'International Tables Vol C Tables 4.2.6.8 and 6.1.1.4'
H H 0.0000 0.0000 'International Tables Vol C Tables 4.2.6.8 and 6.1.1.4'
Cl Cl 0.1484 0.1585 'International Tables Vol C Tables 4.2.6.8 and 6.1.1.4'
Cu Cu 0.3201 1.2651 'International Tables Vol C Tables 4.2.6.8 and 6.1.1.4'
N N 0.0061 0.0033 'International Tables Vol C Tables 4.2.6.8 and 6.1.1.4'
O O 0.0106 0.0060 'International Tables Vol C Tables 4.2.6.8 and 6.1.1.4'

loop_
_geom_angle_atom_site_label_1
_geom_angle_atom_site_label_2
_geom_angle_atom_site_label_3
_geom_angle
_geom_angle_site_symmetry_1
_geom_angle_site_symmetry_2
_geom_angle_site_symmetry_3
_geom_angle_publ_flag
Cl1 Cu1 Cl2 116.69(13) . . . yes
Cl1 Cu1 Cl5 125.51(14) . . . yes
Cl1 Cu1 O1 85.9(2) . . . yes
Cl1 Cu1 N11 94.9(3) . . . yes
Cl2 Cu1 Cl5 115.25(13) . . . yes
Cl2 Cu1 O1 83.4(2) . . . yes
Cl2 Cu1 N11 93.7(3) . . . yes
Cl5 Cu1 O1 84.7(2) . . . yes
Cl5 Cu1 N11 97.2(3) . . . yes
O1 Cu1 N11 177.0(3) . . . yes
Cl2 Cu2 Cl3 117.47(13) . . . yes
Cl2 Cu2 Cl4 110.82(13) . . . yes
Cl2 Cu2 O1 82.6(2) . . . yes
Cl2 Cu2 N21 93.6(3) . . . yes
Cl3 Cu2 Cl4 129.30(14) . . . yes
Cl3 Cu2 O1 85.8(2) . . . yes
Cl3 Cu2 N21 93.9(3) . . . yes
Cl4 Cu2 O1 85.8(2) . . . yes
Cl4 Cu2 N21 97.8(3) . . . yes
O1 Cu2 N21 175.5(3) . . . yes
Cl1 Cu3 Cl4 114.99(13) . . . yes
Cl1 Cu3 Cl61 139.78(17) . . . yes
Cl1 Cu3 O1 85.3(2) . . . yes
Cl1 Cu3 N31 96.1(3) . . . yes
Cl1 Cu3 Cl62 98.6(2) . . . yes
Cl4 Cu3 Cl61 101.80(16) . . . yes
Cl4 Cu3 O1 84.6(2) . . . yes
Cl4 Cu3 N31 99.9(3) . . . yes
Cl4 Cu3 Cl62 142.4(2) . . . yes
Cl61 Cu3 O1 82.5(2) . . . yes
Cl61 Cu3 N31 92.9(3) . . . yes
O1 Cu3 N31 174.2(3) . . . yes
Cl62 Cu3 O1 81.7(3) . . . yes
Cl62 Cu3 N31 92.5(3) . . . yes
Cl3 Cu4 Cl5 113.85(13) . . . yes
Cl3 Cu4 Cl61 100.34(16) . . . yes
Cl3 Cu4 O1 85.3(2) . . . yes
Cl3 Cu4 N41 97.5(3) . . . yes
Cl3 Cu4 Cl62 141.8(3) . . . yes
Cl5 Cu4 Cl61 141.95(16) . . . yes
Cl5 Cu4 O1 84.1(2) . . . yes
Cl5 Cu4 N41 98.7(3) . . . yes
Cl5 Cu4 Cl62 101.0(2) . . . yes
Cl61 Cu4 O1 82.5(2) . . . yes
Cl61 Cu4 N41 92.7(3) . . . yes
O1 Cu4 N41 174.8(3) . . . yes
Cl62 Cu4 O1 83.0(3) . . . yes
Cl62 Cu4 N41 92.1(3) . . . yes
Cu1 Cl1 Cu3 81.45(11) . . . yes
Cu1 Cl2 Cu2 79.72(10) . . . yes
Cu2 Cl3 Cu4 80.99(11) . . . yes
Cu2 Cl4 Cu3 80.73(11) . . . yes
Cu1 Cl5 Cu4 81.26(11) . . . yes
Cu3 Cl61 Cu4 79.43(16) . . . yes
Cu3 Cl62 Cu4 79.6(2) . . . yes
Cu1 O1 Cu2 114.3(3) . . . yes
Cu1 O1 Cu4 109.6(3) . . . yes
Cu2 O1 Cu3 108.3(3) . . . yes
Cu1 O1 Cu3 107.3(3) . . . yes
Cu3 O1 Cu4 109.8(3) . . . yes
Cu2 O1 Cu4 107.6(3) . . . yes
Cu1 N11 C13 130.9(7) . . . yes
N12 N11 C13 106.0(9) . . . yes
Cu1 N11 N12 122.8(7) . . . yes
N11 N12 C11 112.1(9) . . . yes
Cu2 N21 N22 123.2(7) . . . yes
Cu2 N21 C23 131.2(7) . . . yes
N22 N21 C23 105.2(8) . . . yes
N21 N22 C21 112.3(9) . . . yes
Cu3 N31 N32 122.1(6) . . . yes
Cu3 N31 C33 133.1(7) . . . yes
N32 N31 C33 104.7(8) . . . yes
N31 N32 C31 111.8(8) . . . yes
Cu4 N41 N42 121.6(6) . . . yes
N42 N41 C43 106.4(8) . . . yes
Cu4 N41 C43 132.0(7) . . . yes
N41 N42 C41 111.1(8) . . . yes
N11 N12 H12 124.00 . . . no
C11 N12 H12 124.00 . . . no
N21 N22 H22 124.00 . . . no
C21 N22 H22 124.00 . . . no
N31 N32 H32 124.00 . . . no
C31 N32 H32 124.00 . . . no
N41 N42 H42 124.00 . . . no
C41 N42 H42 124.00 . . . no
N12 C11 C12 104.4(10) . . . yes
N12 C11 C14 120.9(12) . . . yes
C12 C11 C14 134.5(13) . . . no
C11 C12 C13 110.8(12) . . . no
C12 C13 C15 130.9(11) . . . no
N11 C13 C15 122.4(10) . . . yes
N11 C13 C12 106.7(11) . . . yes
N22 C21 C24 122.3(11) . . . yes
C22 C21 C24 129.3(12) . . . no
N22 C21 C22 108.3(11) . . . yes
C21 C22 C23 104.1(10) . . . no
N21 C23 C25 121.9(10) . . . yes
N21 C23 C22 110.1(10) . . . yes
C22 C23 C25 127.9(11) . . . no
N32 C31 C34 121.3(10) . . . yes
C32 C31 C34 131.3(11) . . . no
N32 C31 C32 107.3(10) . . . yes
C31 C32 C33 105.5(10) . . . no
N31 C33 C32 110.6(10) . . . yes
N31 C33 C35 119.8(10) . . . yes
C32 C33 C35 129.6(10) . . . no
C42 C41 C44 135.5(11) . . . no
N42 C41 C44 120.6(10) . . . yes
N42 C41 C42 103.9(9) . . . yes
C41 C42 C43 110.3(10) . . . no
C42 C43 C45 130.1(11) . . . no
N41 C43 C42 108.3(9) . . . yes
N41 C43 C45 121.6(10) . . . yes
C11 C12 H014 125.00 . . . no
C13 C12 H014 125.00 . . . no
C11 C14 H14A 109.00 . . . no
C11 C14 H14B 109.00 . . . no
C11 C14 H14C 109.00 . . . no
H14A C14 H14B 109.00 . . . no
H14A C14 H14C 110.00 . . . no
H14B C14 H14C 109.00 . . . no
C13 C15 H15A 109.00 . . . no
C13 C15 H15B 109.00 . . . no
C13 C15 H15C 109.00 . . . no
H15A C15 H15B 109.00 . . . no
H15A C15 H15C 109.00 . . . no
H15B C15 H15C 109.00 . . . no
C21 C22 H011 128.00 . . . no
C23 C22 H011 128.00 . . . no
C21 C24 H24A 109.00 . . . no
C21 C24 H24B 109.00 . . . no
C21 C24 H24C 109.00 . . . no
H24A C24 H24B 110.00 . . . no
H24A C24 H24C 109.00 . . . no
H24B C24 H24C 109.00 . . . no
C23 C25 H25A 110.00 . . . no
C23 C25 H25B 109.00 . . . no
C23 C25 H25C 109.00 . . . no
H25A C25 H25B 109.00 . . . no
H25A C25 H25C 109.00 . . . no
H25B C25 H25C 109.00 . . . no
C31 C32 H23 127.00 . . . no
C33 C32 H23 127.00 . . . no
C31 C34 H34A 109.00 . . . no
C31 C34 H34B 109.00 . . . no
C31 C34 H34C 109.00 . . . no
H34A C34 H34B 110.00 . . . no
H34A C34 H34C 109.00 . . . no
H34B C34 H34C 109.00 . . . no
C33 C35 H35A 110.00 . . . no
C33 C35 H35B 109.00 . . . no
C33 C35 H35C 110.00 . . . no
H35A C35 H35B 109.00 . . . no
H35A C35 H35C 109.00 . . . no
H35B C35 H35C 109.00 . . . no
C41 C42 H006 125.00 . . . no
C43 C42 H006 125.00 . . . no
C41 C44 H44A 109.00 . . . no
C41 C44 H44B 109.00 . . . no
C41 C44 H44C 109.00 . . . no
H44A C44 H44B 109.00 . . . no
H44A C44 H44C 110.00 . . . no
H44B C44 H44C 109.00 . . . no
C43 C45 H45A 109.00 . . . no
C43 C45 H45B 109.00 . . . no
C43 C45 H45C 110.00 . . . no
H45A C45 H45B 109.00 . . . no
H45A C45 H45C 109.00 . . . no
H45B C45 H45C 110.00 . . . no

loop_
_geom_bond_atom_site_label_1
_geom_bond_atom_site_label_2
_geom_bond_distance
_geom_bond_site_symmetry_1
_geom_bond_site_symmetry_2
_geom_bond_publ_flag
Cu1 Cl1 2.350(4) . . yes
Cu1 Cl2 2.481(3) . . yes
Cu1 Cl5 2.377(4) . . yes
Cu1 O1 1.904(6) . . yes
Cu1 N11 1.957(8) . . yes
Cu2 Cl2 2.509(3) . . yes
Cu2 Cl3 2.355(4) . . yes
Cu2 Cl4 2.371(4) . . yes
Cu2 O1 1.903(6) . . yes
Cu2 N21 1.954(9) . . yes
Cu3 Cl1 2.364(4) . . yes
Cu3 Cl4 2.407(4) . . yes
Cu3 Cl61 2.440(5) . . yes
Cu3 O1 1.915(7) . . yes
Cu3 N31 1.953(8) . . yes
Cu3 Cl62 2.460(8) . . yes
Cu4 Cl3 2.373(4) . . yes
Cu4 Cl5 2.398(4) . . yes
Cu4 Cl61 2.447(5) . . yes
Cu4 O1 1.902(7) . . yes
Cu4 N41 1.952(8) . . yes
Cu4 Cl62 2.420(8) . . yes
N11 N12 1.352(12) . . yes
N11 C13 1.353(15) . . yes
N12 C11 1.349(16) . . yes
N21 N22 1.348(12) . . yes
N21 C23 1.352(15) . . yes
N22 C21 1.303(16) . . yes
N31 N32 1.381(11) . . yes
N31 C33 1.321(14) . . yes
N32 C31 1.354(14) . . yes
N41 N42 1.366(11) . . yes
N41 C43 1.332(14) . . yes
N42 C41 1.390(14) . . yes
N12 H12 0.8600 . . no
N22 H22 0.8600 . . no
N32 H32 0.8600 . . no
N42 H42 0.8600 . . no
C11 C12 1.335(18) . . no
C11 C14 1.481(17) . . no
C12 C13 1.376(18) . . no
C13 C15 1.472(17) . . no
C21 C24 1.514(17) . . no
C21 C22 1.393(18) . . no
C22 C23 1.396(17) . . no
C23 C25 1.479(16) . . no
C31 C32 1.350(17) . . no
C31 C34 1.486(15) . . no
C32 C33 1.436(17) . . no
C33 C35 1.477(16) . . no
C41 C44 1.486(15) . . no
C41 C42 1.345(16) . . no
C42 C43 1.389(16) . . no
C43 C45 1.471(16) . . no
C12 H014 0.9300 . . no
C14 H14A 0.9600 . . no
C14 H14B 0.9600 . . no
C14 H14C 0.9600 . . no
C15 H15A 0.9600 . . no
C15 H15B 0.9600 . . no
C15 H15C 0.9600 . . no
C22 H011 0.9300 . . no
C24 H24A 0.9600 . . no
C24 H24B 0.9600 . . no
C24 H24C 0.9600 . . no
C25 H25A 0.9600 . . no
C25 H25B 0.9600 . . no
C25 H25C 0.9600 . . no
C32 H23 0.9300 . . no
C34 H34A 0.9600 . . no
C34 H34B 0.9600 . . no
C34 H34C 0.9600 . . no
C35 H35A 0.9600 . . no
C35 H35B 0.9600 . . no
C35 H35C 0.9600 . . no
C42 H006 0.9300 . . no
C44 H44A 0.9600 . . no
C44 H44B 0.9600 . . no
C44 H44C 0.9600 . . no
C45 H45A 0.9600 . . no
C45 H45B 0.9600 . . no
C45 H45C 0.9600 . . no

loop_
_geom_hbond_atom_site_label_D
_geom_hbond_atom_site_label_H
_geom_hbond_atom_site_label_A
_geom_hbond_distance_DH
_geom_hbond_distance_HA
_geom_hbond_distance_DA
_geom_hbond_angle_DHA
_geom_hbond_site_symmetry_A
_geom_hbond_publ_flag
N22 H22 Cl61 0.8600 2.6500 3.443(10) 154.00 1_655 yes
N32 H32 Cl2 0.8600 2.7900 3.629(9) 165.00 1_455 yes
N42 H42 Cl2 0.8600 2.7100 3.545(9) 163.00 1_455 yes

loop_
_platon_squeeze_void_nr
_platon_squeeze_void_average_x
_platon_squeeze_void_average_y
_platon_squeeze_void_average_z
_platon_squeeze_void_volume
_platon_squeeze_void_count_electrons
1 0.031 0.254 0.243 269.0 49.9
2 -0.103 0.746 0.757 268.9 50.8
